data_7157088
loop_
_publ_author_name
'Gharpure, Santosh J.'
'Nanda, Santosh K.'
'Fartade, Dipak J.'

_publ_section_title
;
 Expeditious diastereoselective synthesis of medium ring heterocycle-fused
 chromenes via tandem 8/9-endo-dig and 8-exo-dig
 hydroalkoxylation-formal-[4 + 2] cycloaddition.
;
_journal_issue 39
_journal_name_full 'Organic &amp; biomolecular chemistry'
_journal_page_first 8806
_journal_page_last 8810
_journal_paper_doi 10.1039/c9ob02030f
_journal_volume 17
_journal_year 2019
_chemical_formula_moiety 'C33 H31 N O4 S'
_chemical_formula_sum 'C33 H31 N O4 S'
_chemical_formula_weight 537.65
_space_group_crystal_system monoclinic
_space_group_IT_number 14
_space_group_name_Hall '-P 2ybc'
_space_group_name_H-M_alt 'P 1 21/c 1'
_symmetry_space_group_name_Hall '-P 2ybc'
_symmetry_space_group_name_H-M 'P 1 21/c 1'
_atom_sites_solution_hydrogens geom
_atom_sites_solution_primary dual
_audit_creation_date 2019-01-28
_audit_creation_method
;
Olex2 1.2-ac3
(compiled 2017.08.10 svn.r3458 for OlexSys, GUI svn.r5381)
;
_audit_update_record
;
2019-01-29 deposited with the CCDC.    2019-09-18 downloaded from the CCDC.
;
_cell_angle_alpha 90
_cell_angle_beta 96.115(7)
_cell_angle_gamma 90
_cell_formula_units_Z 4
_cell_length_a 9.2545(7)
_cell_length_b 9.0908(5)
_cell_length_c 32.563(3)
_cell_measurement_reflns_used 3359
_cell_measurement_temperature 150
_cell_measurement_theta_max 29.1190
_cell_measurement_theta_min 2.3170
_cell_volume 2724.0(4)
_computing_cell_refinement 'CrystalClear-SM Expert 2.0 r7 (Rigaku, 2011)'
_computing_data_collection 'CrystalClear-SM Expert 2.0 r7 (Rigaku, 2011)'
_computing_data_reduction 'CrystalClear-SM Expert 2.0 r7 (Rigaku, 2011)'
_computing_molecular_graphics 'Olex2 (Dolomanov et al., 2009)'
_computing_publication_material 'Olex2 (Dolomanov et al., 2009)'
_computing_structure_refinement 'ShelXL (Sheldrick, 2015)'
_computing_structure_solution 'ShelXT (Sheldrick, 2015)'
_diffrn_ambient_temperature 150
_diffrn_detector CCD
_diffrn_detector_area_resol_mean 28.5714
_diffrn_detector_type 'Rigaku Saturn724+'
_diffrn_measured_fraction_theta_full 0.965
_diffrn_measured_fraction_theta_max 0.965
_diffrn_measurement_details
;
List of Runs (angles in degrees, time in seconds):

  # Type    Start    End  Width  t~exp~   \w     \q     \k     \f   Frames
#--------------------------------------------------------------------------
  1  \w    -94.00  70.00   0.50    8.00    --  -20.00   0.00  36.00  328
  2  \w   -110.00   3.00   0.50    8.00    --  -20.00 -72.00  36.00  226
;
_diffrn_measurement_device 'AFC12 (Right): Kappa 3 circle'
_diffrn_measurement_device_type 'Rigaku Saturn724+ (2x2 bin mode)'
_diffrn_measurement_method 'profile data from \w-scans'
_diffrn_measurement_specimen_support 'Mitegen 50um'
_diffrn_orient_matrix_type 'CrysAlisPro convention (1999,Acta A55,543-557)'
_diffrn_orient_matrix_UB_11 -0.0328254000
_diffrn_orient_matrix_UB_12 0.0693787000
_diffrn_orient_matrix_UB_13 -0.0045615000
_diffrn_orient_matrix_UB_21 0.0032342000
_diffrn_orient_matrix_UB_22 0.0156700000
_diffrn_orient_matrix_UB_23 0.0214372000
_diffrn_orient_matrix_UB_31 0.0696273000
_diffrn_orient_matrix_UB_32 0.0320018000
_diffrn_orient_matrix_UB_33 -0.0005753000
_diffrn_radiation_collimation 0.3
_diffrn_radiation_monochromator Confocal
_diffrn_radiation_probe x-ray
_diffrn_radiation_type MoK\a
_diffrn_radiation_wavelength 0.71073
_diffrn_reflns_av_R_equivalents 0.0962
_diffrn_reflns_av_unetI/netI 0.1030
_diffrn_reflns_Laue_measured_fraction_full 0.965
_diffrn_reflns_Laue_measured_fraction_max 0.965
_diffrn_reflns_limit_h_max 8
_diffrn_reflns_limit_h_min -10
_diffrn_reflns_limit_k_max 10
_diffrn_reflns_limit_k_min -10
_diffrn_reflns_limit_l_max 24
_diffrn_reflns_limit_l_min -38
_diffrn_reflns_number 13976
_diffrn_reflns_point_group_measured_fraction_full 0.965
_diffrn_reflns_point_group_measured_fraction_max 0.965
_diffrn_reflns_theta_full 24.996
_diffrn_reflns_theta_max 24.996
_diffrn_reflns_theta_min 2.327
_diffrn_source 'Rotating Anode'
_diffrn_source_current 24.0
_diffrn_source_power 1.2
_diffrn_source_target Mo
_diffrn_source_type 'Rotating Anode'
_diffrn_source_voltage 50.0
_exptl_absorpt_coefficient_mu 0.159
_exptl_absorpt_correction_T_max 1.00000
_exptl_absorpt_correction_T_min 0.64544
_exptl_absorpt_correction_type multi-scan
_exptl_absorpt_process_details
;
CrysAlisPro 1.171.39.46 (Rigaku Oxford Diffraction, 2018)
Empirical absorption correction using spherical harmonics,
 implemented in SCALE3 ABSPACK scaling algorithm.
;
_exptl_crystal_colour colourless
_exptl_crystal_colour_primary colourless
_exptl_crystal_density_diffrn 1.311
_exptl_crystal_description block
_exptl_crystal_F_000 1136
_exptl_crystal_size_max 0.21
_exptl_crystal_size_mid 0.15
_exptl_crystal_size_min 0.12
_refine_diff_density_max 0.400
_refine_diff_density_min -0.731
_refine_diff_density_rms 0.100
_refine_ls_extinction_method none
_refine_ls_goodness_of_fit_ref 1.068
_refine_ls_hydrogen_treatment constr
_refine_ls_matrix_type full
_refine_ls_number_parameters 355
_refine_ls_number_reflns 4633
_refine_ls_number_restraints 0
_refine_ls_restrained_S_all 1.068
_refine_ls_R_factor_all 0.1096
_refine_ls_R_factor_gt 0.0709
_refine_ls_shift/su_max 0.001
_refine_ls_shift/su_mean 0.000
_refine_ls_structure_factor_coef Fsqd
_refine_ls_weighting_details 'w=1/[\s^2^(Fo^2^)+(0.0636P)^2^+1.2446P] where P=(Fo^2^+2Fc^2^)/3'
_refine_ls_weighting_scheme calc
_refine_ls_wR_factor_gt 0.1451
_refine_ls_wR_factor_ref 0.1715
_reflns_Friedel_coverage 0.000
_reflns_number_gt 3241
_reflns_number_total 4633
_reflns_threshold_expression 'I > 2\s(I)'
_cod_data_source_file c9ob02030f2.cif
_cod_data_source_block sjg-djf-4-32_mo
_cod_depositor_comments 'Adding full bibliography for 7157086--7157091.cif.'
_cod_original_cell_volume 2724.0(3)
_cod_database_code 7157088
_shelx_shelxl_version_number 2018/3
_shelx_space_group_comment
;
The symmetry employed for this shelxl refinement is uniquely defined
by the following loop, which should always be used as a source of
symmetry information in preference to the above space-group names.
They are only intended as comments.
;
_shelx_estimated_absorpt_t_max 0.981
_shelx_estimated_absorpt_t_min 0.967
_reflns_odcompleteness_completeness 82.01
_reflns_odcompleteness_iscentric 1
_reflns_odcompleteness_theta 31.08
_olex2_refinement_description
;
1. Fixed Uiso
 At 1.2 times of:
  All C(H) groups, All C(H,H) groups
 At 1.5 times of:
  All C(H,H,H) groups
2.a Ternary CH refined with riding coordinates:
 C16(H16)
2.b Secondary CH2 refined with riding coordinates:
 C14(H14A,H14B), C15(H15A,H15B)
2.c Aromatic/amide H refined with riding coordinates:
 C4(H4), C27(H27), C3(H3), C9(H9), C8(H8), C6(H6), C32(H32), C7(H7), C21(H21),
 C11(H11), C29(H29), C20(H20), C31(H31), C10(H10), C23(H23), C24(H24), C30(H30)
2.d Idealised Me refined as rotating group:
 C1(H1A,H1B,H1C), C17(H17A,H17B,H17C), C25(H25A,H25B,H25C)
;
_olex2_submission_special_instructions 'No special instructions were received'
_oxdiff_exptl_absorpt_empirical_details
;
Empirical correction (ABSPACK) includes:
- Absorption correction using spherical harmonics
- Frame scaling
- Detector area scaling
;
_oxdiff_exptl_absorpt_empirical_full_max 1.297
_oxdiff_exptl_absorpt_empirical_full_min 0.748

loop_
_space_group_symop_operation_xyz
'x, y, z'
'-x, y+1/2, -z+1/2'
'-x, -y, -z'
'x, -y-1/2, z-1/2'

loop_
_atom_site_label
_atom_site_type_symbol
_atom_site_fract_x
_atom_site_fract_y
_atom_site_fract_z
_atom_site_U_iso_or_equiv
_atom_site_adp_type
_atom_site_occupancy
_atom_site_site_symmetry_order
_atom_site_calc_flag
_atom_site_refinement_flags_posn
S1 S 0.12538(10) 0.41069(9) 0.73985(3) 0.0277(3) Uani 1 1 d .
O3 O 0.1006(3) 0.4539(2) 0.57097(8) 0.0313(6) Uani 1 1 d .
O4 O 0.1288(3) 0.2546(2) 0.61442(7) 0.0279(6) Uani 1 1 d .
O1 O 0.1794(3) 0.5562(2) 0.73337(8) 0.0324(6) Uani 1 1 d .
O2 O -0.0277(3) 0.3828(3) 0.73509(8) 0.0340(7) Uani 1 1 d .
N5 N 0.1954(3) 0.3037(3) 0.70676(9) 0.0256(7) Uani 1 1 d .
C4 C 0.3245(4) 0.4143(4) 0.80824(11) 0.0276(8) Uani 1 1 d .
H4 H 0.375919 0.484189 0.793700 0.033 Uiso 1 1 calc R
C5 C 0.1933(4) 0.3563(4) 0.79032(11) 0.0267(8) Uani 1 1 d .
C27 C 0.2487(4) 0.6238(4) 0.63372(11) 0.0287(9) Uani 1 1 d .
H27 H 0.294784 0.683052 0.655306 0.034 Uiso 1 1 calc R
C3 C 0.3793(4) 0.3689(4) 0.84760(11) 0.0317(9) Uani 1 1 d .
H3 H 0.469300 0.407523 0.859724 0.038 Uiso 1 1 calc R
C9 C 0.5992(4) 0.3026(4) 0.72525(12) 0.0355(10) Uani 1 1 d .
H9 H 0.673262 0.263872 0.744715 0.043 Uiso 1 1 calc R
C8 C 0.4553(4) 0.2694(4) 0.72838(12) 0.0312(9) Uani 1 1 d .
H8 H 0.430917 0.205981 0.749778 0.037 Uiso 1 1 calc R
C14 C 0.1309(4) 0.1558(4) 0.69764(12) 0.0319(9) Uani 1 1 d .
H14A H 0.106897 0.110118 0.723670 0.038 Uiso 1 1 calc R
H14B H 0.203175 0.092363 0.685924 0.038 Uiso 1 1 calc R
C16 C -0.0015(4) 0.2821(4) 0.63427(11) 0.0281(9) Uani 1 1 d .
H16 H 0.005853 0.381068 0.647744 0.034 Uiso 1 1 calc R
C26 C 0.2698(4) 0.4773(4) 0.63530(11) 0.0247(8) Uani 1 1 d .
C6 C 0.1172(4) 0.2545(4) 0.81153(11) 0.0290(9) Uani 1 1 d .
H6 H 0.028345 0.214097 0.799175 0.035 Uiso 1 1 calc R
C32 C -0.0057(4) 0.6631(4) 0.53779(12) 0.0345(9) Uani 1 1 d .
H32 H -0.056507 0.600180 0.517897 0.041 Uiso 1 1 calc R
C22 C 0.5453(4) 0.2004(4) 0.53281(11) 0.0282(9) Uani 1 1 d .
C12 C 0.3803(4) 0.4138(3) 0.66769(11) 0.0241(8) Uani 1 1 d .
C2 C 0.3046(4) 0.2675(4) 0.86961(11) 0.0314(9) Uani 1 1 d .
C7 C 0.1730(4) 0.2131(4) 0.85101(12) 0.0339(10) Uani 1 1 d .
H7 H 0.119918 0.145555 0.865828 0.041 Uiso 1 1 calc R
C21 C 0.4659(4) 0.3233(4) 0.51911(12) 0.0344(10) Uani 1 1 d .
H21 H 0.486723 0.369804 0.494284 0.041 Uiso 1 1 calc R
C11 C 0.5253(4) 0.4452(4) 0.66486(12) 0.0331(9) Uani 1 1 d .
H11 H 0.550347 0.504371 0.642641 0.040 Uiso 1 1 calc R
C18 C 0.2037(4) 0.3776(4) 0.60046(11) 0.0264(8) Uani 1 1 d .
C29 C 0.1394(4) 0.8472(4) 0.59687(12) 0.0352(10) Uani 1 1 d .
H29 H 0.188341 0.910486 0.617002 0.042 Uiso 1 1 calc R
C15 C -0.0070(4) 0.1646(4) 0.66710(11) 0.0311(9) Uani 1 1 d .
H15A H -0.023152 0.067955 0.653363 0.037 Uiso 1 1 calc R
H15B H -0.091088 0.184312 0.682700 0.037 Uiso 1 1 calc R
C19 C 0.3217(4) 0.3138(3) 0.57652(11) 0.0247(8) Uani 1 1 d .
C13 C 0.3457(4) 0.3274(3) 0.70070(11) 0.0258(8) Uani 1 1 d .
C20 C 0.3570(4) 0.3805(4) 0.54054(11) 0.0322(9) Uani 1 1 d .
H20 H 0.306001 0.466170 0.530509 0.039 Uiso 1 1 calc R
C28 C 0.1588(4) 0.6941(4) 0.60055(11) 0.0297(9) Uani 1 1 d .
C33 C 0.0861(4) 0.6056(4) 0.57004(11) 0.0289(9) Uani 1 1 d .
C31 C -0.0223(5) 0.8155(4) 0.53506(13) 0.0443(11) Uani 1 1 d .
H31 H -0.084053 0.856760 0.512836 0.053 Uiso 1 1 calc R
C10 C 0.6352(4) 0.3928(4) 0.69350(12) 0.0362(10) Uani 1 1 d .
H10 H 0.733649 0.418366 0.691378 0.043 Uiso 1 1 calc R
C1 C 0.3635(5) 0.2221(4) 0.91261(12) 0.0438(11) Uani 1 1 d .
H1A H 0.469973 0.222004 0.914935 0.066 Uiso 1 1 calc GR
H1B H 0.328653 0.123104 0.918283 0.066 Uiso 1 1 calc GR
H1C H 0.330275 0.291533 0.932618 0.066 Uiso 1 1 calc GR
C17 C -0.1371(4) 0.2767(5) 0.60365(13) 0.0424(11) Uani 1 1 d .
H17A H -0.132029 0.353848 0.582839 0.064 Uiso 1 1 calc GR
H17B H -0.223088 0.292394 0.618277 0.064 Uiso 1 1 calc GR
H17C H -0.143868 0.180345 0.590087 0.064 Uiso 1 1 calc GR
C23 C 0.5123(4) 0.1355(4) 0.56938(12) 0.0349(10) Uani 1 1 d .
H23 H 0.566141 0.052189 0.579901 0.042 Uiso 1 1 calc R
C24 C 0.4021(4) 0.1905(4) 0.59070(12) 0.0324(9) Uani 1 1 d .
H24 H 0.380839 0.143421 0.615409 0.039 Uiso 1 1 calc R
C25 C 0.6631(4) 0.1390(4) 0.50901(12) 0.0402(10) Uani 1 1 d .
H25A H 0.621184 0.110868 0.481214 0.060 Uiso 1 1 calc GR
H25B H 0.706484 0.052309 0.523382 0.060 Uiso 1 1 calc GR
H25C H 0.738222 0.213859 0.507000 0.060 Uiso 1 1 calc GR
C30 C 0.0498(5) 0.9071(4) 0.56427(13) 0.0425(11) Uani 1 1 d .
H30 H 0.038123 1.010735 0.562025 0.051 Uiso 1 1 calc R

loop_
_atom_site_aniso_label
_atom_site_aniso_U_11
_atom_site_aniso_U_22
_atom_site_aniso_U_33
_atom_site_aniso_U_23
_atom_site_aniso_U_13
_atom_site_aniso_U_12
S1 0.0293(6) 0.0192(5) 0.0337(6) -0.0043(4) 0.0003(4) 0.0027(4)
O3 0.0347(16) 0.0176(12) 0.0391(16) -0.0014(11) -0.0077(12) 0.0064(11)
O4 0.0303(16) 0.0160(12) 0.0382(15) -0.0028(11) 0.0072(12) -0.0030(10)
O1 0.0413(16) 0.0148(12) 0.0396(15) 0.0000(11) -0.0032(12) 0.0008(11)
O2 0.0240(16) 0.0340(15) 0.0436(17) -0.0105(12) 0.0020(12) 0.0026(11)
N5 0.0285(19) 0.0150(14) 0.0338(18) -0.0014(12) 0.0050(14) -0.0010(12)
C4 0.031(2) 0.0223(18) 0.030(2) -0.0025(15) 0.0051(17) -0.0019(16)
C5 0.025(2) 0.0216(18) 0.033(2) -0.0056(16) 0.0031(17) 0.0034(16)
C27 0.033(2) 0.0187(18) 0.034(2) -0.0020(16) 0.0029(17) -0.0027(15)
C3 0.031(2) 0.026(2) 0.037(2) -0.0041(17) -0.0001(18) 0.0000(17)
C9 0.029(3) 0.029(2) 0.046(3) -0.0025(18) -0.0066(19) 0.0120(17)
C8 0.035(3) 0.0221(19) 0.037(2) 0.0029(16) 0.0050(18) 0.0060(16)
C14 0.041(3) 0.0171(18) 0.039(2) -0.0052(16) 0.0134(19) -0.0085(16)
C16 0.023(2) 0.0208(18) 0.041(2) -0.0108(16) 0.0057(17) -0.0004(15)
C26 0.025(2) 0.0197(18) 0.029(2) -0.0022(15) 0.0023(16) -0.0042(15)
C6 0.027(2) 0.0248(19) 0.035(2) -0.0105(17) 0.0060(17) -0.0022(16)
C32 0.038(2) 0.031(2) 0.034(2) -0.0021(17) -0.0002(18) 0.0107(18)
C22 0.030(2) 0.0222(19) 0.032(2) -0.0053(16) 0.0010(17) -0.0035(16)
C12 0.022(2) 0.0172(17) 0.033(2) -0.0005(15) 0.0020(16) 0.0009(15)
C2 0.043(3) 0.0243(19) 0.028(2) -0.0043(16) 0.0093(18) 0.0063(17)
C7 0.039(3) 0.029(2) 0.034(2) -0.0005(17) 0.0087(19) -0.0048(18)
C21 0.041(3) 0.028(2) 0.036(2) 0.0022(17) 0.0070(19) -0.0037(18)
C11 0.030(2) 0.027(2) 0.042(2) -0.0006(17) 0.0006(19) -0.0004(17)
C18 0.026(2) 0.0184(17) 0.034(2) 0.0037(15) -0.0028(17) -0.0030(15)
C29 0.049(3) 0.0201(19) 0.038(2) -0.0010(17) 0.007(2) 0.0051(17)
C15 0.031(2) 0.0239(19) 0.039(2) -0.0102(17) 0.0092(18) -0.0086(16)
C19 0.032(2) 0.0124(16) 0.029(2) -0.0046(14) -0.0006(17) -0.0017(15)
C13 0.027(2) 0.0145(17) 0.035(2) -0.0040(15) 0.0024(17) 0.0043(15)
C20 0.040(3) 0.0204(19) 0.035(2) 0.0029(16) 0.0001(19) 0.0035(17)
C28 0.031(2) 0.0210(19) 0.037(2) 0.0014(16) 0.0042(18) 0.0027(16)
C33 0.034(2) 0.0191(18) 0.034(2) 0.0015(16) 0.0046(18) 0.0078(16)
C31 0.056(3) 0.037(2) 0.040(3) 0.0087(19) 0.004(2) 0.021(2)
C10 0.024(2) 0.037(2) 0.047(3) -0.0069(19) 0.0030(19) 0.0018(18)
C1 0.059(3) 0.037(2) 0.035(2) -0.0046(19) 0.002(2) 0.000(2)
C17 0.027(2) 0.050(3) 0.050(3) -0.014(2) 0.004(2) -0.0039(19)
C23 0.035(2) 0.025(2) 0.045(2) 0.0032(18) 0.0034(19) 0.0069(17)
C24 0.038(2) 0.0209(19) 0.039(2) 0.0028(16) 0.0060(19) 0.0061(16)
C25 0.043(3) 0.039(2) 0.039(2) -0.0074(19) 0.007(2) 0.0024(19)
C30 0.054(3) 0.022(2) 0.053(3) 0.0057(19) 0.012(2) 0.0131(19)

loop_
_atom_type_symbol
_atom_type_description
_atom_type_scat_dispersion_real
_atom_type_scat_dispersion_imag
_atom_type_scat_source
C C 0.0033 0.0016 'International Tables Vol C Tables 4.2.6.8 and 6.1.1.4'
H H 0.0000 0.0000 'International Tables Vol C Tables 4.2.6.8 and 6.1.1.4'
N N 0.0061 0.0033 'International Tables Vol C Tables 4.2.6.8 and 6.1.1.4'
O O 0.0106 0.0060 'International Tables Vol C Tables 4.2.6.8 and 6.1.1.4'
S S 0.1246 0.1234 'International Tables Vol C Tables 4.2.6.8 and 6.1.1.4'

loop_
_geom_angle_atom_site_label_1
_geom_angle_atom_site_label_2
_geom_angle_atom_site_label_3
_geom_angle
O1 S1 N5 106.38(15)
O1 S1 C5 107.42(16)
O2 S1 O1 120.20(15)
O2 S1 N5 106.28(15)
O2 S1 C5 107.51(16)
N5 S1 C5 108.65(15)
C33 O3 C18 122.9(3)
C18 O4 C16 117.8(2)
C14 N5 S1 119.3(2)
C13 N5 S1 117.2(2)
C13 N5 C14 118.7(3)
C5 C4 H4 120.3
C3 C4 H4 120.3
C3 C4 C5 119.3(3)
C4 C5 S1 119.4(3)
C6 C5 S1 120.0(3)
C6 C5 C4 120.6(3)
C26 C27 H27 118.8
C26 C27 C28 122.5(3)
C28 C27 H27 118.8
C4 C3 H3 119.4
C4 C3 C2 121.2(4)
C2 C3 H3 119.4
C8 C9 H9 120.2
C8 C9 C10 119.6(4)
C10 C9 H9 120.2
C9 C8 H8 119.5
C9 C8 C13 120.9(4)
C13 C8 H8 119.5
N5 C14 H14A 109.3
N5 C14 H14B 109.3
N5 C14 C15 111.7(3)
H14A C14 H14B 107.9
C15 C14 H14A 109.3
C15 C14 H14B 109.3
O4 C16 H16 109.3
O4 C16 C15 106.5(3)
O4 C16 C17 111.8(3)
C15 C16 H16 109.3
C15 C16 C17 110.6(3)
C17 C16 H16 109.3
C27 C26 C12 119.5(3)
C27 C26 C18 120.9(3)
C12 C26 C18 118.8(3)
C5 C6 H6 120.6
C7 C6 C5 118.9(3)
C7 C6 H6 120.6
C33 C32 H32 120.7
C33 C32 C31 118.6(4)
C31 C32 H32 120.7
C21 C22 C23 117.4(3)
C21 C22 C25 121.3(3)
C23 C22 C25 121.2(3)
C11 C12 C26 117.7(3)
C11 C12 C13 118.1(3)
C13 C12 C26 124.2(3)
C3 C2 C1 120.6(4)
C7 C2 C3 118.0(4)
C7 C2 C1 121.4(3)
C6 C7 C2 122.0(3)
C6 C7 H7 119.0
C2 C7 H7 119.0
C22 C21 H21 119.0
C22 C21 C20 122.0(3)
C20 C21 H21 119.0
C12 C11 H11 119.0
C12 C11 C10 122.0(4)
C10 C11 H11 119.0
O3 C18 C26 112.9(3)
O3 C18 C19 107.4(3)
O4 C18 O3 106.2(3)
O4 C18 C26 113.6(3)
O4 C18 C19 105.4(3)
C19 C18 C26 110.7(3)
C28 C29 H29 119.5
C30 C29 H29 119.5
C30 C29 C28 120.9(4)
C14 C15 H15A 108.8
C14 C15 H15B 108.8
C16 C15 C14 113.9(3)
C16 C15 H15A 108.8
C16 C15 H15B 108.8
H15A C15 H15B 107.7
C20 C19 C18 120.8(3)
C20 C19 C24 117.7(3)
C24 C19 C18 121.5(3)
C8 C13 N5 120.2(3)
C8 C13 C12 120.2(3)
C12 C13 N5 119.6(3)
C21 C20 C19 120.6(3)
C21 C20 H20 119.7
C19 C20 H20 119.7
C29 C28 C27 124.1(3)
C33 C28 C27 118.3(3)
C33 C28 C29 117.5(3)
O3 C33 C28 121.3(3)
C32 C33 O3 116.3(3)
C32 C33 C28 122.3(3)
C32 C31 H31 119.6
C30 C31 C32 120.8(4)
C30 C31 H31 119.6
C9 C10 C11 119.1(4)
C9 C10 H10 120.5
C11 C10 H10 120.5
C2 C1 H1A 109.5
C2 C1 H1B 109.5
C2 C1 H1C 109.5
H1A C1 H1B 109.5
H1A C1 H1C 109.5
H1B C1 H1C 109.5
C16 C17 H17A 109.5
C16 C17 H17B 109.5
C16 C17 H17C 109.5
H17A C17 H17B 109.5
H17A C17 H17C 109.5
H17B C17 H17C 109.5
C22 C23 H23 119.5
C24 C23 C22 121.0(3)
C24 C23 H23 119.5
C19 C24 H24 119.4
C23 C24 C19 121.2(3)
C23 C24 H24 119.4
C22 C25 H25A 109.5
C22 C25 H25B 109.5
C22 C25 H25C 109.5
H25A C25 H25B 109.5
H25A C25 H25C 109.5
H25B C25 H25C 109.5
C29 C30 H30 120.1
C31 C30 C29 119.7(4)
C31 C30 H30 120.1

loop_
_geom_bond_atom_site_label_1
_geom_bond_atom_site_label_2
_geom_bond_distance
S1 O1 1.437(2)
S1 O2 1.432(3)
S1 N5 1.636(3)
S1 C5 1.766(4)
O3 C18 1.455(4)
O3 C33 1.386(4)
O4 C16 1.449(4)
O4 C18 1.416(4)
N5 C14 1.488(4)
N5 C13 1.442(4)
C4 H4 0.9500
C4 C5 1.394(5)
C4 C3 1.390(5)
C5 C6 1.390(5)
C27 H27 0.9500
C27 C26 1.346(4)
C27 C28 1.441(5)
C3 H3 0.9500
C3 C2 1.395(5)
C9 H9 0.9500
C9 C8 1.380(5)
C9 C10 1.388(5)
C8 H8 0.9500
C8 C13 1.387(5)
C14 H14A 0.9900
C14 H14B 0.9900
C14 C15 1.534(5)
C16 H16 1.0000
C16 C15 1.516(5)
C16 C17 1.518(5)
C26 C12 1.504(5)
C26 C18 1.528(5)
C6 H6 0.9500
C6 C7 1.386(5)
C32 H32 0.9500
C32 C33 1.381(5)
C32 C31 1.396(5)
C22 C21 1.384(5)
C22 C23 1.392(5)
C22 C25 1.511(5)
C12 C11 1.385(5)
C12 C13 1.395(5)
C2 C7 1.392(5)
C2 C1 1.505(5)
C7 H7 0.9500
C21 H21 0.9500
C21 C20 1.387(5)
C11 H11 0.9500
C11 C10 1.389(5)
C18 C19 1.523(5)
C29 H29 0.9500
C29 C28 1.408(5)
C29 C30 1.387(5)
C15 H15A 0.9900
C15 H15B 0.9900
C19 C20 1.389(5)
C19 C24 1.396(5)
C20 H20 0.9500
C28 C33 1.394(5)
C31 H31 0.9500
C31 C30 1.382(6)
C10 H10 0.9500
C1 H1A 0.9800
C1 H1B 0.9800
C1 H1C 0.9800
C17 H17A 0.9800
C17 H17B 0.9800
C17 H17C 0.9800
C23 H23 0.9500
C23 C24 1.387(5)
C24 H24 0.9500
C25 H25A 0.9800
C25 H25B 0.9800
C25 H25C 0.9800
C30 H30 0.9500
